data_2235453
loop_
_publ_author_name
'Gao, Wei'
'Li, Xian'
'Wang, Xin-Ling'
'Yang, Jing'
'Wu, Xue-Fen'

_publ_section_title
;
 4-[(2-Bromobenzylidene)amino]-3-(pyridin-4-yl)-1<i>H</i>-1,2,4-triazole-5(4<i>H</i>)-thione
;
_journal_coeditor_code HB6820
_journal_issue 7
_journal_name_full 'Acta Crystallographica Section E'
_journal_page_first o1996
_journal_paper_doi 10.1107/S1600536812024439
_journal_volume 68
_journal_year 2012
_chemical_formula_iupac 'C14 H10 Br N5 S'
_chemical_formula_moiety 'C14 H10 Br N5 S'
_chemical_formula_sum 'C14 H10 Br N5 S'
_chemical_formula_weight 360.24
_chemical_name_systematic
;
4-[(2-Bromobenzylidene)amino]-3-(pyridin-4-yl)-1<i>H</i>-1,2,4-triazole-
5(4<i>H</i>)-thione
;
_space_group_IT_number 15
_symmetry_cell_setting monoclinic
_symmetry_space_group_name_Hall '-C 2yc'
_symmetry_space_group_name_H-M 'C 1 2/c 1'
_atom_sites_solution_hydrogens geom
_atom_sites_solution_primary direct
_atom_sites_solution_secondary difmap
_cell_angle_alpha 90.00
_cell_angle_beta 103.719(5)
_cell_angle_gamma 90.00
_cell_formula_units_Z 8
_cell_length_a 10.406(3)
_cell_length_b 17.299(5)
_cell_length_c 15.858(4)
_cell_measurement_reflns_used 5149
_cell_measurement_temperature 113(2)
_cell_measurement_theta_max 27.9
_cell_measurement_theta_min 2.3
_cell_volume 2773.2(13)
_computing_cell_refinement 'CrystalClear (Rigaku/MSC, 2005)'
_computing_data_collection 'CrystalClear (Rigaku/MSC, 2005)'
_computing_data_reduction 'CrystalClear (Rigaku/MSC, 2005)'
_computing_molecular_graphics 'SHELXTL (Sheldrick, 2008)'
_computing_publication_material 'SHELXL97 (Sheldrick, 2008)'
_computing_structure_refinement 'SHELXL97 (Sheldrick, 2008)'
_computing_structure_solution 'SHELXS97 (Sheldrick, 2008)'
_diffrn_ambient_temperature 113(2)
_diffrn_detector_area_resol_mean 14.63
_diffrn_measured_fraction_theta_full 0.991
_diffrn_measured_fraction_theta_max 0.991
_diffrn_measurement_device_type 'Rigaku Saturn CCD'
_diffrn_measurement_method '\w and \f scans'
_diffrn_radiation_monochromator multilayer
_diffrn_radiation_source 'rotating anode'
_diffrn_radiation_type MoK\a
_diffrn_radiation_wavelength 0.71073
_diffrn_reflns_av_R_equivalents 0.0358
_diffrn_reflns_av_sigmaI/netI 0.0379
_diffrn_reflns_limit_h_max 13
_diffrn_reflns_limit_h_min -13
_diffrn_reflns_limit_k_max 22
_diffrn_reflns_limit_k_min -22
_diffrn_reflns_limit_l_max 20
_diffrn_reflns_limit_l_min -20
_diffrn_reflns_number 14119
_diffrn_reflns_theta_full 27.88
_diffrn_reflns_theta_max 27.88
_diffrn_reflns_theta_min 2.33
_diffrn_standards_decay_% 0
_diffrn_standards_interval_count 0
_diffrn_standards_interval_time 0
_diffrn_standards_number 0
_exptl_absorpt_coefficient_mu 3.115
_exptl_absorpt_correction_T_max 0.7063
_exptl_absorpt_correction_T_min 0.5747
_exptl_absorpt_correction_type multi-scan
_exptl_absorpt_process_details '(CrystalClear; Rigaku/MSC, 2005)'
_exptl_crystal_colour Colorless
_exptl_crystal_density_diffrn 1.726
_exptl_crystal_density_method 'not measured'
_exptl_crystal_description Prism
_exptl_crystal_F_000 1440
_exptl_crystal_size_max 0.20
_exptl_crystal_size_mid 0.18
_exptl_crystal_size_min 0.12
_refine_diff_density_max 0.541
_refine_diff_density_min -0.423
_refine_ls_extinction_method none
_refine_ls_goodness_of_fit_ref 1.082
_refine_ls_hydrogen_treatment mixed
_refine_ls_matrix_type full
_refine_ls_number_parameters 194
_refine_ls_number_reflns 3293
_refine_ls_number_restraints 1
_refine_ls_restrained_S_all 1.082
_refine_ls_R_factor_all 0.0386
_refine_ls_R_factor_gt 0.0297
_refine_ls_shift/su_max 0.003
_refine_ls_shift/su_mean 0.000
_refine_ls_structure_factor_coef Fsqd
_refine_ls_weighting_details 'calc w=1/[\s^2^(Fo^2^)+(0.0476P)^2^+0.9724P] where P=(Fo^2^+2Fc^2^)/3'
_refine_ls_weighting_scheme calc
_refine_ls_wR_factor_gt 0.0839
_refine_ls_wR_factor_ref 0.0868
_reflns_number_gt 2565
_reflns_number_total 3293
_reflns_threshold_expression I>2\s(I)
_cod_data_source_file hb6820.cif
_cod_data_source_block I
_cod_original_cell_volume 2773.3(13)
_cod_original_sg_symbol_H-M 'C 2/c'
_cod_database_code 2235453
_cod_database_fobs_code 2235453

loop_
_symmetry_equiv_pos_as_xyz
'x, y, z'
'-x, y, -z+1/2'
'x+1/2, y+1/2, z'
'-x+1/2, y+1/2, -z+1/2'
'-x, -y, -z'
'x, -y, z-1/2'
'-x+1/2, -y+1/2, -z'
'x+1/2, -y+1/2, z-1/2'

loop_
_atom_site_type_symbol
_atom_site_label
_atom_site_fract_x
_atom_site_fract_y
_atom_site_fract_z
_atom_site_U_iso_or_equiv
_atom_site_adp_type
_atom_site_calc_flag
_atom_site_refinement_flags
_atom_site_occupancy
_atom_site_symmetry_multiplicity
Br Br1 0.42237(3) 1.115195(15) 1.078191(18) 0.02495(10) Uani d . 1 1
S S1 0.04950(6) 1.18904(3) 0.90838(4) 0.01831(15) Uani d . 1 1
N N1 -0.2275(2) 0.76260(12) 0.76957(13) 0.0170(4) Uani d . 1 1
N N2 -0.1987(2) 1.05219(11) 0.75708(13) 0.0135(4) Uani d . 1 1
N N3 -0.1441(2) 1.12183(11) 0.78721(13) 0.0135(4) Uani d D 1 1
N N4 -0.02113(18) 1.03665(11) 0.86394(12) 0.0110(4) Uani d . 1 1
N N5 0.0722(2) 0.99264(12) 0.92068(13) 0.0165(4) Uani d . 1 1
C C1 -0.1154(3) 0.86370(13) 0.86163(16) 0.0157(5) Uani d . 1 1
H H1 -0.0638 0.8787 0.9170 0.019 Uiso calc R 1 1
C C2 -0.1571(3) 0.78812(14) 0.84586(17) 0.0185(5) Uani d . 1 1
H H2 -0.1341 0.7521 0.8923 0.022 Uiso calc R 1 1
C C3 -0.2600(2) 0.81462(13) 0.70517(17) 0.0178(5) Uani d . 1 1
H H3A -0.3098 0.7975 0.6502 0.021 Uiso calc R 1 1
C C4 -0.2249(2) 0.89158(13) 0.71470(16) 0.0149(5) Uani d . 1 1
H H4 -0.2511 0.9263 0.6673 0.018 Uiso calc R 1 1
C C5 -0.1507(2) 0.91779(13) 0.79426(16) 0.0123(5) Uani d . 1 1
C C6 -0.1234(2) 1.00094(13) 0.80478(15) 0.0111(4) Uani d . 1 1
C C7 -0.0371(2) 1.11627(13) 0.85297(15) 0.0125(5) Uani d . 1 1
C C8 0.1806(2) 1.02341(14) 0.96104(16) 0.0177(5) Uani d . 1 1
H H8 0.1978 1.0765 0.9533 0.021 Uiso calc R 1 1
C C9 0.2775(2) 0.97532(14) 1.01938(15) 0.0158(5) Uani d . 1 1
C C10 0.2607(3) 0.89478(14) 1.02189(18) 0.0203(5) Uani d . 1 1
H H10 0.1857 0.8714 0.9846 0.024 Uiso calc R 1 1
C C11 0.3519(3) 0.84900(15) 1.07796(18) 0.0234(6) Uani d . 1 1
H H11 0.3396 0.7946 1.0786 0.028 Uiso calc R 1 1
C C12 0.4613(3) 0.88260(16) 1.13319(19) 0.0257(6) Uani d . 1 1
H H12 0.5230 0.8511 1.1721 0.031 Uiso calc R 1 1
C C13 0.4808(3) 0.96139(16) 1.13185(17) 0.0234(6) Uani d . 1 1
H H13 0.5559 0.9843 1.1694 0.028 Uiso calc R 1 1
C C14 0.3892(2) 1.00692(14) 1.07490(16) 0.0175(5) Uani d . 1 1
H H3 -0.175(3) 1.1661(12) 0.761(2) 0.049(10) Uiso d D 1 1

loop_
_atom_site_aniso_label
_atom_site_aniso_U_11
_atom_site_aniso_U_22
_atom_site_aniso_U_33
_atom_site_aniso_U_12
_atom_site_aniso_U_13
_atom_site_aniso_U_23
Br1 0.01786(15) 0.02020(14) 0.03306(18) -0.00296(10) -0.00141(11) -0.00368(11)
S1 0.0216(3) 0.0097(3) 0.0195(3) -0.0023(2) -0.0033(3) -0.0012(2)
N1 0.0181(11) 0.0111(9) 0.0198(12) -0.0002(8) 0.0006(9) -0.0007(8)
N2 0.0148(10) 0.0094(9) 0.0149(10) -0.0007(7) 0.0005(8) -0.0008(8)
N3 0.0163(10) 0.0082(9) 0.0140(11) 0.0002(8) -0.0005(9) 0.0015(8)
N4 0.0113(9) 0.0078(9) 0.0124(10) 0.0010(7) -0.0001(8) 0.0001(8)
N5 0.0159(10) 0.0134(10) 0.0185(11) 0.0026(8) 0.0007(9) 0.0012(8)
C1 0.0190(12) 0.0125(10) 0.0135(12) -0.0014(9) -0.0003(10) 0.0000(9)
C2 0.0223(13) 0.0137(11) 0.0173(13) 0.0006(10) 0.0001(11) 0.0031(10)
C3 0.0193(12) 0.0131(11) 0.0187(13) -0.0028(9) 0.0001(10) -0.0030(10)
C4 0.0161(12) 0.0144(11) 0.0129(12) 0.0004(9) 0.0007(10) 0.0025(9)
C5 0.0095(11) 0.0098(10) 0.0168(13) 0.0002(8) 0.0017(10) -0.0006(9)
C6 0.0108(11) 0.0115(10) 0.0106(11) -0.0002(8) 0.0016(9) -0.0008(9)
C7 0.0140(11) 0.0098(10) 0.0139(12) 0.0003(9) 0.0038(10) 0.0015(9)
C8 0.0162(12) 0.0149(11) 0.0206(13) 0.0005(9) 0.0017(11) -0.0011(10)
C9 0.0143(11) 0.0170(11) 0.0159(13) 0.0004(9) 0.0032(10) 0.0005(10)
C10 0.0167(12) 0.0197(13) 0.0237(15) -0.0002(10) 0.0032(11) -0.0007(10)
C11 0.0266(14) 0.0180(13) 0.0257(15) 0.0048(11) 0.0064(12) 0.0062(11)
C12 0.0244(14) 0.0285(14) 0.0222(15) 0.0100(12) 0.0013(12) 0.0065(12)
C13 0.0157(13) 0.0313(15) 0.0207(14) 0.0040(11) -0.0005(11) 0.0001(12)
C14 0.0169(12) 0.0175(12) 0.0183(13) 0.0019(10) 0.0043(11) -0.0003(10)

loop_
_atom_type_symbol
_atom_type_description
_atom_type_scat_dispersion_real
_atom_type_scat_dispersion_imag
_atom_type_scat_source
C C 0.0033 0.0016 'International Tables Vol C Tables 4.2.6.8 and 6.1.1.4'
H H 0.0000 0.0000 'International Tables Vol C Tables 4.2.6.8 and 6.1.1.4'
N N 0.0061 0.0033 'International Tables Vol C Tables 4.2.6.8 and 6.1.1.4'
S S 0.1246 0.1234 'International Tables Vol C Tables 4.2.6.8 and 6.1.1.4'
Br Br -0.2901 2.4595 'International Tables Vol C Tables 4.2.6.8 and 6.1.1.4'

loop_
_geom_angle_atom_site_label_1
_geom_angle_atom_site_label_2
_geom_angle_atom_site_label_3
_geom_angle
_geom_angle_publ_flag
C2 N1 C3 117.0(2) n
C6 N2 N3 104.72(19) n
C7 N3 N2 114.15(19) n
C7 N3 H3 125(2) ?
N2 N3 H3 121(2) ?
N5 N4 C6 120.17(18) n
N5 N4 C7 132.0(2) n
C6 N4 C7 107.83(19) n
C8 N5 N4 119.8(2) n
C2 C1 C5 118.6(2) n
C2 C1 H1 120.7 ?
C5 C1 H1 120.7 ?
N1 C2 C1 124.0(2) ?
N1 C2 H2 118.0 ?
C1 C2 H2 118.0 ?
N1 C3 C4 123.4(2) ?
N1 C3 H3A 118.3 ?
C4 C3 H3A 118.3 ?
C3 C4 C5 119.4(2) ?
C3 C4 H4 120.3 ?
C5 C4 H4 120.3 ?
C4 C5 C1 117.6(2) ?
C4 C5 C6 118.3(2) ?
C1 C5 C6 124.0(2) ?
N2 C6 N4 110.48(19) ?
N2 C6 C5 121.9(2) ?
N4 C6 C5 127.6(2) ?
N3 C7 N4 102.8(2) ?
N3 C7 S1 127.00(17) ?
N4 C7 S1 130.19(19) ?
N5 C8 C9 118.5(2) ?
N5 C8 H8 120.7 ?
C9 C8 H8 120.7 ?
C14 C9 C10 117.5(2) ?
C14 C9 C8 121.7(2) ?
C10 C9 C8 120.8(2) ?
C11 C10 C9 120.9(3) ?
C11 C10 H10 119.5 ?
C9 C10 H10 119.5 ?
C10 C11 C12 120.0(3) ?
C10 C11 H11 120.0 ?
C12 C11 H11 120.0 ?
C13 C12 C11 120.4(3) ?
C13 C12 H12 119.8 ?
C11 C12 H12 119.8 ?
C12 C13 C14 119.3(3) ?
C12 C13 H13 120.4 ?
C14 C13 H13 120.4 ?
C13 C14 C9 121.9(2) ?
C13 C14 Br1 116.6(2) ?
C9 C14 Br1 121.48(19) ?

loop_
_geom_bond_atom_site_label_1
_geom_bond_atom_site_label_2
_geom_bond_distance
_geom_bond_publ_flag
Br1 C14 1.903(3) ?
S1 C7 1.671(2) n
N1 C2 1.332(3) ?
N1 C3 1.343(3) ?
N2 C6 1.300(3) n
N2 N3 1.369(3) n
N3 C7 1.336(3) n
N3 H3 0.896(10) ?
N4 N5 1.385(3) n
N4 C6 1.386(3) n
N4 C7 1.393(3) n
N5 C8 1.274(3) n
C1 C2 1.382(3) ?
C1 C5 1.402(3) ?
C1 H1 0.9500 ?
C2 H2 0.9500 ?
C3 C4 1.380(3) ?
C3 H3A 0.9500 ?
C4 C5 1.390(3) ?
C4 H4 0.9500 ?
C5 C6 1.468(3) ?
C8 C9 1.457(3) ?
C8 H8 0.9500 ?
C9 C14 1.393(3) ?
C9 C10 1.406(3) ?
C10 C11 1.385(4) ?
C10 H10 0.9500 ?
C11 C12 1.389(4) ?
C11 H11 0.9500 ?
C12 C13 1.379(4) ?
C12 H12 0.9500 ?
C13 C14 1.391(3) ?
C13 H13 0.9500 ?

loop_
_geom_hbond_atom_site_label_D
_geom_hbond_atom_site_label_H
_geom_hbond_atom_site_label_A
_geom_hbond_site_symmetry_A
_geom_hbond_distance_DH
_geom_hbond_distance_HA
_geom_hbond_distance_DA
_geom_hbond_angle_DHA
N3 H3 N1 4_456 0.896(10) 1.953(14) 2.821(3) 163(3)

loop_
_geom_torsion_atom_site_label_1
_geom_torsion_atom_site_label_2
_geom_torsion_atom_site_label_3
_geom_torsion_atom_site_label_4
_geom_torsion
C6 N2 N3 C7 -0.5(3)
C6 N4 N5 C8 164.5(2)
C7 N4 N5 C8 -16.5(3)
C3 N1 C2 C1 -0.7(4)
C5 C1 C2 N1 1.2(4)
C2 N1 C3 C4 -0.3(4)
N1 C3 C4 C5 0.7(4)
C3 C4 C5 C1 -0.1(3)
C3 C4 C5 C6 -175.3(2)
C2 C1 C5 C4 -0.8(3)
C2 C1 C5 C6 174.1(2)
N3 N2 C6 N4 -0.7(2)
N3 N2 C6 C5 178.5(2)
N5 N4 C6 N2 -179.16(18)
C7 N4 C6 N2 1.6(3)
N5 N4 C6 C5 1.7(3)
C7 N4 C6 C5 -177.5(2)
C4 C5 C6 N2 23.8(3)
C1 C5 C6 N2 -151.0(2)
C4 C5 C6 N4 -157.1(2)
C1 C5 C6 N4 28.0(4)
N2 N3 C7 N4 1.4(3)
N2 N3 C7 S1 -176.78(17)
N5 N4 C7 N3 179.1(2)
C6 N4 C7 N3 -1.7(2)
N5 N4 C7 S1 -2.8(4)
C6 N4 C7 S1 176.36(18)
N4 N5 C8 C9 -179.17(19)
N5 C8 C9 C14 -170.6(2)
N5 C8 C9 C10 9.0(4)
C14 C9 C10 C11 0.3(4)
C8 C9 C10 C11 -179.3(2)
C9 C10 C11 C12 0.5(4)
C10 C11 C12 C13 -0.8(4)
C11 C12 C13 C14 0.4(4)
C12 C13 C14 C9 0.4(4)
C12 C13 C14 Br1 179.2(2)
C10 C9 C14 C13 -0.8(4)
C8 C9 C14 C13 178.8(2)
C10 C9 C14 Br1 -179.52(18)
C8 C9 C14 Br1 0.1(3)

loop_
_cod_related_entry_id
_cod_related_entry_database
_cod_related_entry_code
1 ChemSpider 5258754
